data_7133910
loop_
_publ_author_name
'Wang, Aopu'
'Zhao, Xueru'
'Zhang, Hui'
'Ding, Yanjun'
'Xue, Min'
'Shao, Li'

_publ_section_title
;
 Charge-transfer host-guest complexes based on pillar[<i>n</i>]arenes and
 quinonoid compounds for near-infrared photothermal conversion.
;
_journal_issue 93
_journal_name_full 'Chemical communications (Cambridge, England)'
_journal_page_first 13722
_journal_page_last 13725
_journal_paper_doi 10.1039/d4cc04620j
_journal_volume 60
_journal_year 2024
_chemical_formula_sum 'C121 H150 O23'
_chemical_formula_weight 1972.40
_space_group_crystal_system monoclinic
_space_group_IT_number 15
_space_group_name_Hall '-C 2yc'
_space_group_name_H-M_alt 'C 1 2/c 1'
_atom_sites_solution_hydrogens mixed
_atom_sites_solution_primary direct
_audit_creation_method
;FinalCif V118 by Daniel Kratzert, Freiburg 2023,
https://dkratzert.de/finalcif.html
;
_audit_update_record
;
2023-09-10 deposited with the CCDC.	2024-10-28 downloaded from the CCDC.
;
_cell_angle_alpha 90
_cell_angle_beta 97.930(10)
_cell_angle_gamma 90
_cell_formula_units_Z 2
_cell_length_a 21.429(6)
_cell_length_b 20.658(6)
_cell_length_c 12.850(4)
_cell_measurement_reflns_used 3694
_cell_measurement_temperature 150(2)
_cell_measurement_theta_max 59.7565
_cell_measurement_theta_min 2.9825
_cell_volume 5634(3)
_computing_cell_refinement 'SAINT V8.40B'
_computing_data_collection 'Bruker BIS 8.5.0.27 Release/2023-03-20 && APEX5 2022.8-RC126'
_computing_data_reduction 'SAINT V8.40B'
_computing_structure_refinement 'SHELXL-2019/2 (Sheldrick, 2019)'
_computing_structure_solution 'SHELXT 2018/2'
_diffrn_ambient_environment N~2~
_diffrn_ambient_temperature 150(2)
_diffrn_detector CPAD
_diffrn_detector_area_resol_mean 7.41
_diffrn_detector_type 'Bruker PHOTON III'
_diffrn_measured_fraction_theta_full 0.994
_diffrn_measured_fraction_theta_max 0.994
_diffrn_measurement_device 'three-circle diffractometer'
_diffrn_measurement_device_type 'Bruker D8 VENTURE dual wavelength Mo/Cu'
_diffrn_measurement_method '\w and \f scans'
_diffrn_measurement_specimen_support 'MiTeGen micromount'
_diffrn_radiation_monochromator 'mirror optics'
_diffrn_radiation_probe x-ray
_diffrn_radiation_type CuK\a
_diffrn_radiation_wavelength 1.54178
_diffrn_reflns_av_R_equivalents 0.0678
_diffrn_reflns_av_unetI/netI 0.0383
_diffrn_reflns_Laue_measured_fraction_full 0.994
_diffrn_reflns_Laue_measured_fraction_max 0.994
_diffrn_reflns_limit_h_max 24
_diffrn_reflns_limit_h_min -24
_diffrn_reflns_limit_k_max 24
_diffrn_reflns_limit_k_min -23
_diffrn_reflns_limit_l_max 14
_diffrn_reflns_limit_l_min -14
_diffrn_reflns_number 24463
_diffrn_reflns_point_group_measured_fraction_full 0.994
_diffrn_reflns_point_group_measured_fraction_max 0.994
_diffrn_reflns_theta_full 63.686
_diffrn_reflns_theta_max 63.686
_diffrn_reflns_theta_min 2.985
_diffrn_source 'microfocus sealed X-ray tube'
_diffrn_source_current 1.1
_diffrn_source_type 'Incoatec I\ms'
_diffrn_source_voltage 50.0
_exptl_absorpt_coefficient_mu 0.638
_exptl_absorpt_correction_T_max 0.7528
_exptl_absorpt_correction_T_min 0.4722
_exptl_absorpt_correction_type multi-scan
_exptl_absorpt_process_details
;SADABS-2016/2 - Bruker AXS area detector scaling and absorption correction:
Krause, L., Herbst-Irmer, R., Sheldrick G.M. & Stalke D., J. Appl. Cryst. 48
(2015) 3-10
;
_exptl_crystal_colour colourless
_exptl_crystal_density_diffrn 1.163
_exptl_crystal_description block
_exptl_crystal_F_000 2120
_exptl_crystal_size_max 0.2
_exptl_crystal_size_mid 0.15
_exptl_crystal_size_min 0.15
_refine_diff_density_max 0.498
_refine_diff_density_min -0.273
_refine_diff_density_rms 0.057
_refine_ls_extinction_coef 0.0011(2)
_refine_ls_extinction_expression Fc^*^=kFc[1+0.001xFc^2^\l^3^/sin(2\q)]^-1/4^
_refine_ls_extinction_method 'SHELXL-2019/2 (Sheldrick 2019)'
_refine_ls_goodness_of_fit_ref 1.022
_refine_ls_hydrogen_treatment constr
_refine_ls_matrix_type full
_refine_ls_number_parameters 416
_refine_ls_number_reflns 4610
_refine_ls_number_restraints 478
_refine_ls_restrained_S_all 1.053
_refine_ls_R_factor_all 0.1729
_refine_ls_R_factor_gt 0.1198
_refine_ls_shift/su_max 0.007
_refine_ls_shift/su_mean 0.001
_refine_ls_structure_factor_coef Fsqd
_refine_ls_weighting_details 'w=1/[\s^2^(Fo^2^)+(0.0800P)^2^+20.0000P] where P=(Fo^2^+2Fc^2^)/3'
_refine_ls_weighting_scheme calc
_refine_ls_wR_factor_gt 0.2736
_refine_ls_wR_factor_ref 0.3043
_reflns_Friedel_coverage 0.000
_reflns_number_gt 2436
_reflns_number_total 4610
_reflns_threshold_expression 'I > 2\s(I)'
_cod_data_source_file d4cc04620j2.cif
_cod_data_source_block cu_20230803_sl_hg_ek_0m_sq_sq
_cod_depositor_comments 'Adding full bibliography for 7133910--7133911.cif.'
_cod_original_sg_symbol_H-M 'C 2/c'
_cod_database_code 7133910
_shelx_shelxl_version_number 2019/2
_shelx_space_group_comment
;
The symmetry employed for this shelxl refinement is uniquely defined
by the following loop, which should always be used as a source of
symmetry information in preference to the above space-group names.
They are only intended as comments.
;
_diffrn_measurement_ambient_temperature_device_make 'Oxford Cryostream 800'

loop_
_space_group_symop_operation_xyz
'x, y, z'
'-x, y, -z+1/2'
'x+1/2, y+1/2, z'
'-x+1/2, y+1/2, -z+1/2'
'-x, -y, -z'
'x, -y, z-1/2'
'-x+1/2, -y+1/2, -z'
'x+1/2, -y+1/2, z-1/2'

loop_
_atom_site_label
_atom_site_type_symbol
_atom_site_fract_x
_atom_site_fract_y
_atom_site_fract_z
_atom_site_U_iso_or_equiv
_atom_site_adp_type
_atom_site_occupancy
_atom_site_site_symmetry_order
_atom_site_calc_flag
_atom_site_refinement_flags_posn
_atom_site_refinement_flags_adp
_atom_site_refinement_flags_occupancy
_atom_site_disorder_assembly
_atom_site_disorder_group
C1_2 C 0.5334(4) 0.0693(2) 0.6639(6) 0.1180(19) Uani 1 1 d . U . . .
C2_2 C 0.5662(5) 0.0697(3) 0.7646(7) 0.127(2) Uani 1 1 d . U . . .
C3_2 C 0.4692(4) 0.0693(2) 0.6486(6) 0.122(2) Uani 1 1 d . U . . .
H3_2 H 0.447404 0.069105 0.579016 0.147 Uiso 1 1 calc R U . . .
C4_2 C 0.5685(4) 0.0704(2) 0.5692(5) 0.122(2) Uani 1 1 d . U . . .
H4A_2 H 0.545700 0.043739 0.512236 0.146 Uiso 1 1 calc R U . . .
H4B_2 H 0.611079 0.051649 0.588476 0.146 Uiso 1 1 calc R U . . .
C5_2 C 0.5743(4) 0.1399(3) 0.5307(6) 0.1130(18) Uani 1 1 d . U . . .
C6_2 C 0.6252(3) 0.1755(3) 0.5722(5) 0.1060(18) Uani 1 1 d . U . . .
H6_2 H 0.657136 0.156825 0.621866 0.127 Uiso 1 1 calc R U . . .
C7_2 C 0.6299(3) 0.2401(3) 0.5406(5) 0.1037(16) Uani 1 1 d . U . . .
C8_2 C 0.5841(3) 0.2691(2) 0.4704(5) 0.0926(15) Uani 1 1 d . U . . .
C9_2 C 0.5333(3) 0.2324(2) 0.4286(5) 0.1032(17) Uani 1 1 d . U . . .
H9_2 H 0.501193 0.251309 0.379643 0.124 Uiso 1 1 calc R U . . .
C10_2 C 0.5285(4) 0.1672(3) 0.4574(5) 0.1114(17) Uani 1 1 d . U . . .
C11_2 C 0.6731(6) 0.0643(6) 0.8755(9) 0.203(3) Uani 1 1 d D U . . .
H11A_2 H 0.655156 0.082690 0.936073 0.304 Uiso 0.541(12) 1 calc R U P A 1
H11B_2 H 0.714936 0.083719 0.871383 0.304 Uiso 0.541(12) 1 calc R U P A 1
H11C_2 H 0.715461 0.050565 0.861695 0.304 Uiso 0.459(12) 1 calc R U P A 2
H11D_2 H 0.656843 0.031853 0.921715 0.304 Uiso 0.459(12) 1 calc R U P A 2
C12_2 C 0.6755(11) -0.0104(6) 0.8785(16) 0.228(8) Uani 0.541(12) 1 d D U P A 1
H12A_2 H 0.703061 -0.024552 0.941671 0.342 Uiso 0.541(12) 1 calc R U P A 1
H12B_2 H 0.632976 -0.027501 0.879854 0.342 Uiso 0.541(12) 1 calc R U P A 1
H12C_2 H 0.692009 -0.026484 0.815973 0.342 Uiso 0.541(12) 1 calc R U P A 1
C12A_2 C 0.6762(13) 0.1326(8) 0.9278(18) 0.231(7) Uani 0.459(12) 1 d D U P A 2
H12D_2 H 0.704370 0.131078 0.994657 0.347 Uiso 0.459(12) 1 calc R U P A 2
H12E_2 H 0.692191 0.164065 0.880980 0.347 Uiso 0.459(12) 1 calc R U P A 2
H12F_2 H 0.633895 0.145456 0.940671 0.347 Uiso 0.459(12) 1 calc R U P A 2
C13_2 C 0.7328(3) 0.2485(3) 0.6383(6) 0.123(2) Uani 1 1 d . U . . .
H13A_2 H 0.749322 0.213270 0.597584 0.147 Uiso 1 1 calc R U . . .
H13B_2 H 0.719937 0.229718 0.702909 0.147 Uiso 1 1 calc R U . . .
C14_2 C 0.7809(4) 0.2971(3) 0.6653(6) 0.133(2) Uani 1 1 d . U . . .
H14A_2 H 0.817553 0.277299 0.707466 0.199 Uiso 1 1 calc R U . . .
H14B_2 H 0.793506 0.315268 0.600906 0.199 Uiso 1 1 calc R U . . .
H14C_2 H 0.764223 0.331660 0.705866 0.199 Uiso 1 1 calc R U . . .
C15_2 C 0.5892(3) 0.3406(2) 0.4400(4) 0.0954(16) Uani 1 1 d . U . . .
H15A_2 H 0.633667 0.350573 0.433392 0.115 Uiso 1 1 calc R U . . .
H15B_2 H 0.563869 0.347817 0.370539 0.115 Uiso 1 1 calc R U . . .
C16_2 C 0.5665(3) 0.3868(2) 0.5201(5) 0.0860(14) Uani 1 1 d . U . . .
C17_2 C 0.6087(3) 0.4153(2) 0.5966(5) 0.0858(14) Uani 1 1 d . U . . .
H17_2 H 0.652466 0.407127 0.598548 0.103 Uiso 1 1 calc R U . . .
C18_2 C 0.5879(3) 0.4563(2) 0.6719(5) 0.0835(13) Uani 1 1 d . U . . .
C19_2 C 0.5244(2) 0.47054(19) 0.6666(4) 0.0751(12) Uani 1 1 d . U . . .
C20_2 C 0.4832(3) 0.44220(19) 0.5896(4) 0.0750(13) Uani 1 1 d . U . . .
H20_2 H 0.439474 0.451032 0.586671 0.090 Uiso 1 1 calc R U . . .
C21_2 C 0.5029(3) 0.4009(2) 0.5154(4) 0.0813(13) Uani 1 1 d . U . . .
C22_2 C 0.4348(4) 0.1507(4) 0.3401(8) 0.159(3) Uani 1 1 d . U . . .
H22A_2 H 0.454951 0.172441 0.284646 0.190 Uiso 1 1 calc R U . . .
H22B_2 H 0.407069 0.182339 0.369212 0.190 Uiso 1 1 calc R U . . .
C23_2 C 0.3961(5) 0.0918(4) 0.2942(9) 0.199(4) Uani 1 1 d . U . . .
H23A_2 H 0.363425 0.106215 0.238067 0.299 Uiso 1 1 calc R U . . .
H23B_2 H 0.424073 0.060959 0.265530 0.299 Uiso 1 1 calc R U . . .
H23C_2 H 0.376396 0.070814 0.349735 0.299 Uiso 1 1 calc R U . . .
C24_2 C 0.6898(4) 0.4688(4) 0.7694(7) 0.157(3) Uani 1 1 d . U . . .
H24A_2 H 0.710267 0.477472 0.706305 0.189 Uiso 1 1 calc R U . . .
H24B_2 H 0.693655 0.422052 0.785716 0.189 Uiso 1 1 calc R U . . .
C25_2 C 0.7213(4) 0.5083(5) 0.8618(8) 0.183(4) Uani 1 1 d . U . . .
H25A_2 H 0.765998 0.496625 0.876257 0.274 Uiso 1 1 calc R U . . .
H25B_2 H 0.717433 0.554521 0.844776 0.274 Uiso 1 1 calc R U . . .
H25C_2 H 0.700879 0.499294 0.923911 0.274 Uiso 1 1 calc R U . . .
C26_2 C 0.500000 0.5133(3) 0.750000 0.0765(18) Uani 1 2 d S TU P . .
H26A_2 H 0.465576 0.541364 0.716355 0.092 Uiso 0.5 1 calc R U P . .
H26B_2 H 0.534425 0.541362 0.783647 0.092 Uiso 0.5 1 calc R U P . .
C27_2 C 0.3974(3) 0.3812(3) 0.4338(5) 0.0952(16) Uani 1 1 d . U . . .
H27A_2 H 0.387264 0.427720 0.423770 0.114 Uiso 1 1 calc R U . . .
H27B_2 H 0.383701 0.366818 0.500570 0.114 Uiso 1 1 calc R U . . .
C28_2 C 0.3649(4) 0.3428(3) 0.3444(6) 0.129(2) Uani 1 1 d . U . . .
H28A_2 H 0.319245 0.348716 0.340178 0.194 Uiso 1 1 calc R U . . .
H28B_2 H 0.378797 0.357503 0.278809 0.194 Uiso 1 1 calc R U . . .
H28C_2 H 0.375250 0.296866 0.355275 0.194 Uiso 1 1 calc R U . . .
O1_2 O 0.6301(3) 0.0709(2) 0.7765(5) 0.1506(19) Uani 1 1 d . U . . .
O2_2 O 0.6807(2) 0.27834(19) 0.5777(4) 0.1125(14) Uani 1 1 d . U . . .
O3_2 O 0.4797(3) 0.1282(2) 0.4179(4) 0.1386(17) Uani 1 1 d . U . . .
O4_2 O 0.62739(19) 0.48618(18) 0.7509(3) 0.1003(12) Uani 1 1 d . U . . .
O5_2 O 0.4626(2) 0.37101(15) 0.4363(3) 0.0924(11) Uani 1 1 d . U . . .
C1_1 C 0.7123(9) 0.1943(9) 1.0362(12) 0.195(6) Uani 0.25 1 d D U P B -1
C2_1 C 0.7767(9) 0.2247(9) 1.0682(13) 0.184(6) Uani 0.25 1 d D U P B -1
H2_1 H 0.804926 0.204410 1.122015 0.221 Uiso 0.25 1 calc R U P B -1
C3_1 C 0.7952(8) 0.2778(9) 1.0248(14) 0.182(6) Uani 0.25 1 d D U P B -1
H3_1 H 0.836223 0.293881 1.048949 0.219 Uiso 0.25 1 calc R U P B -1
C4_1 C 0.7548(9) 0.3149(10) 0.9385(14) 0.184(6) Uani 0.25 1 d D U P B -1
C5_1 C 0.6904(8) 0.2857(7) 0.9042(10) 0.175(6) Uani 0.25 1 d DG U P B -1
C6_1 C 0.6700(8) 0.2298(7) 0.9494(10) 0.186(6) Uani 0.25 1 d DG U P B -1
C7_1 C 0.6102(9) 0.2054(7) 0.9156(12) 0.191(6) Uani 0.25 1 d G U P B -1
H7_1 H 0.596222 0.167203 0.946522 0.230 Uiso 0.25 1 calc R U P B -1
C8_1 C 0.5707(8) 0.2369(9) 0.8366(13) 0.184(6) Uani 0.25 1 d G U P B -1
H8_1 H 0.529849 0.220270 0.813505 0.221 Uiso 0.25 1 calc R U P B -1
C9_1 C 0.5911(9) 0.2928(8) 0.7914(11) 0.163(6) Uani 0.25 1 d G U P B -1
H9_1 H 0.564183 0.314379 0.737411 0.195 Uiso 0.25 1 calc R U P B -1
C10_1 C 0.6510(9) 0.3172(7) 0.8252(10) 0.166(6) Uani 0.25 1 d G U P B -1
H10_1 H 0.664890 0.355422 0.794336 0.199 Uiso 0.25 1 calc R U P B -1
O1_1 O 0.6954(11) 0.1445(9) 1.0771(14) 0.235(8) Uani 0.25 1 d D U P B -1
O2_1 O 0.7728(10) 0.3646(10) 0.8988(16) 0.224(9) Uani 0.25 1 d D U P B -1
C1_3 C 0.5526(13) 0.2650(16) 0.830(2) 0.190(7) Uani 0.25 1 d D U P C -2
H1A_3 H 0.585861 0.247500 0.793290 0.285 Uiso 0.25 1 d R U P C -2
H1B_3 H 0.546150 0.236054 0.888411 0.285 Uiso 0.25 1 d R U P C -2
H1C_3 H 0.564938 0.307950 0.858272 0.285 Uiso 0.25 1 d R U P C -2
O1_3 O 0.500000 0.273900 0.750000 0.207(6) Uani 0.25 1 d DS U P C -2
H1_3 H 0.507573 0.276926 0.687765 0.311 Uiso 0.25 1 d R U P C -2

loop_
_atom_site_aniso_label
_atom_site_aniso_U_11
_atom_site_aniso_U_22
_atom_site_aniso_U_33
_atom_site_aniso_U_23
_atom_site_aniso_U_13
_atom_site_aniso_U_12
C1_2 0.200(5) 0.046(2) 0.122(4) 0.010(3) 0.069(4) 0.014(3)
C2_2 0.201(6) 0.057(3) 0.135(4) 0.007(3) 0.065(5) 0.013(4)
C3_2 0.204(6) 0.051(3) 0.123(5) -0.001(3) 0.062(5) 0.013(4)
C4_2 0.202(5) 0.055(3) 0.122(4) 0.008(3) 0.073(4) 0.027(3)
C5_2 0.178(5) 0.059(3) 0.116(4) 0.007(3) 0.073(3) 0.027(3)
C6_2 0.151(5) 0.066(3) 0.116(4) 0.014(3) 0.070(4) 0.037(3)
C7_2 0.135(4) 0.070(3) 0.120(4) 0.007(3) 0.067(3) 0.023(3)
C8_2 0.134(4) 0.060(3) 0.098(3) 0.013(2) 0.069(3) 0.027(3)
C9_2 0.158(5) 0.061(3) 0.102(4) 0.003(3) 0.059(3) 0.018(3)
C10_2 0.173(5) 0.063(3) 0.110(4) 0.006(3) 0.063(3) 0.013(3)
C11_2 0.277(8) 0.166(6) 0.165(6) 0.004(6) 0.030(6) 0.010(7)
C12_2 0.322(18) 0.187(10) 0.171(14) 0.000(12) 0.016(14) 0.026(14)
C12A_2 0.335(15) 0.183(10) 0.179(12) -0.010(10) 0.045(12) 0.001(12)
C13_2 0.144(5) 0.094(4) 0.139(5) 0.011(4) 0.049(4) 0.026(3)
C14_2 0.152(6) 0.104(5) 0.150(6) -0.006(4) 0.047(5) 0.021(4)
C15_2 0.134(4) 0.062(3) 0.104(3) 0.011(2) 0.068(3) 0.020(3)
C16_2 0.119(3) 0.050(2) 0.101(3) 0.016(2) 0.059(3) 0.011(2)
C17_2 0.101(3) 0.053(2) 0.116(4) 0.022(2) 0.056(3) 0.015(2)
C18_2 0.100(3) 0.052(2) 0.106(3) 0.013(2) 0.041(3) 0.003(2)
C19_2 0.097(3) 0.040(2) 0.098(3) 0.010(2) 0.049(3) 0.005(2)
C20_2 0.100(3) 0.042(2) 0.092(3) 0.009(2) 0.044(3) 0.004(2)
C21_2 0.113(3) 0.044(2) 0.096(3) 0.015(2) 0.048(3) 0.007(2)
C22_2 0.183(7) 0.092(4) 0.202(7) 0.027(5) 0.030(5) 0.002(4)
C23_2 0.239(10) 0.089(5) 0.260(11) 0.022(6) -0.002(8) 0.001(5)
C24_2 0.118(5) 0.163(6) 0.186(6) -0.034(5) 0.005(5) 0.037(5)
C25_2 0.109(6) 0.227(9) 0.203(9) -0.054(7) -0.009(5) 0.037(6)
C26_2 0.097(4) 0.045(3) 0.096(5) 0.000 0.041(4) 0.000
C27_2 0.122(4) 0.067(3) 0.102(4) 0.001(3) 0.036(3) 0.006(3)
C28_2 0.160(6) 0.113(5) 0.117(5) -0.021(4) 0.024(4) 0.000(4)
O1_2 0.205(5) 0.105(3) 0.152(4) 0.016(3) 0.063(4) 0.012(4)
O2_2 0.130(3) 0.080(2) 0.138(3) 0.018(2) 0.055(3) 0.035(2)
O3_2 0.211(5) 0.070(3) 0.139(4) 0.010(2) 0.038(3) -0.002(3)
O4_2 0.092(2) 0.082(2) 0.132(3) 0.001(2) 0.034(2) 0.0064(19)
O5_2 0.128(3) 0.0623(19) 0.096(2) -0.0005(17) 0.046(2) 0.0057(19)
C1_1 0.307(15) 0.138(10) 0.152(10) -0.009(8) 0.073(10) 0.025(10)
C2_1 0.293(16) 0.135(11) 0.140(11) -0.019(9) 0.086(11) 0.036(11)
C3_1 0.285(16) 0.135(11) 0.144(12) -0.022(9) 0.092(11) 0.034(11)
C4_1 0.286(15) 0.135(11) 0.149(11) -0.013(9) 0.093(11) 0.029(11)
C5_1 0.285(15) 0.123(9) 0.138(10) -0.019(8) 0.102(10) 0.033(10)
C6_1 0.300(15) 0.123(9) 0.148(10) -0.013(8) 0.079(10) 0.029(10)
C7_1 0.305(15) 0.121(10) 0.158(11) -0.009(9) 0.070(11) 0.021(11)
C8_1 0.302(15) 0.110(10) 0.154(11) -0.016(9) 0.078(11) 0.030(11)
C9_1 0.289(15) 0.096(9) 0.125(10) -0.032(8) 0.102(10) 0.044(11)
C10_1 0.285(16) 0.108(10) 0.127(10) -0.019(8) 0.112(11) 0.040(10)
O1_1 0.349(18) 0.162(13) 0.195(15) 0.024(12) 0.036(15) 0.003(13)
O2_1 0.30(2) 0.156(16) 0.220(19) 0.022(14) 0.050(18) 0.008(15)
C1_3 0.308(17) 0.104(12) 0.169(13) -0.035(11) 0.074(12) 0.051(13)
O1_3 0.320(17) 0.160(11) 0.156(12) -0.017(14) 0.088(11) 0.035(16)

loop_
_atom_type_symbol
_atom_type_description
_atom_type_scat_dispersion_real
_atom_type_scat_dispersion_imag
_atom_type_scat_source
C C 0.0181 0.0091 'International Tables Vol C Tables 4.2.6.8 and 6.1.1.4'
H H 0.0000 0.0000 'International Tables Vol C Tables 4.2.6.8 and 6.1.1.4'
O O 0.0492 0.0322 'International Tables Vol C Tables 4.2.6.8 and 6.1.1.4'

loop_
_geom_angle_atom_site_label_1
_geom_angle_atom_site_label_2
_geom_angle_atom_site_label_3
_geom_angle
_geom_angle_site_symmetry_1
_geom_angle_site_symmetry_3
_geom_angle_publ_flag
C3_2 C1_2 C2_2 120.4(7) . . ?
C3_2 C1_2 C4_2 119.2(8) . . ?
C2_2 C1_2 C4_2 120.4(9) . . ?
O1_2 C2_2 C1_2 118.6(8) . . ?
O1_2 C2_2 C3_2 123.1(9) . 2_656 ?
C1_2 C2_2 C3_2 118.2(9) . 2_656 ?
C1_2 C3_2 C2_2 121.4(8) . 2_656 ?
C1_2 C4_2 C5_2 110.2(4) . . ?
C6_2 C5_2 C10_2 120.0(6) . . ?
C6_2 C5_2 C4_2 118.4(7) . . ?
C10_2 C5_2 C4_2 121.6(7) . . ?
C5_2 C6_2 C7_2 119.0(7) . . ?
C8_2 C7_2 O2_2 115.8(5) . . ?
C8_2 C7_2 C6_2 122.2(7) . . ?
O2_2 C7_2 C6_2 122.0(7) . . ?
C9_2 C8_2 C7_2 118.1(5) . . ?
C9_2 C8_2 C15_2 120.8(6) . . ?
C7_2 C8_2 C15_2 121.2(6) . . ?
C8_2 C9_2 C10_2 120.7(7) . . ?
O3_2 C10_2 C5_2 116.6(6) . . ?
O3_2 C10_2 C9_2 123.4(7) . . ?
C5_2 C10_2 C9_2 120.0(7) . . ?
O1_2 C11_2 C12_2 97.4(11) . . ?
O1_2 C11_2 C12A_2 105.8(13) . . ?
O2_2 C13_2 C14_2 108.2(6) . . ?
C16_2 C15_2 C8_2 112.8(4) . . ?
C17_2 C16_2 C21_2 119.2(5) . . ?
C17_2 C16_2 C15_2 120.6(5) . . ?
C21_2 C16_2 C15_2 120.2(6) . . ?
C16_2 C17_2 C18_2 120.8(5) . . ?
O4_2 C18_2 C19_2 116.2(5) . . ?
O4_2 C18_2 C17_2 124.0(5) . . ?
C19_2 C18_2 C17_2 119.8(6) . . ?
C20_2 C19_2 C18_2 118.6(5) . . ?
C20_2 C19_2 C26_2 120.3(4) . . ?
C18_2 C19_2 C26_2 121.0(5) . . ?
C19_2 C20_2 C21_2 122.3(5) . . ?
O5_2 C21_2 C16_2 116.6(5) . . ?
O5_2 C21_2 C20_2 124.1(5) . . ?
C16_2 C21_2 C20_2 119.3(6) . . ?
O3_2 C22_2 C23_2 107.3(7) . . ?
O4_2 C24_2 C25_2 108.2(7) . . ?
C19_2 C26_2 C19_2 109.8(5) . 2_656 ?
O5_2 C27_2 C28_2 107.2(5) . . ?
C2_2 O1_2 C11_2 126.7(8) . . ?
C7_2 O2_2 C13_2 117.9(5) . . ?
C10_2 O3_2 C22_2 119.8(6) . . ?
C24_2 O4_2 C18_2 119.7(5) . . ?
C21_2 O5_2 C27_2 117.8(4) . . ?
O1_1 C1_1 C2_1 122.6(9) . . ?
O1_1 C1_1 C6_1 122.3(9) . . ?
C2_1 C1_1 C6_1 115.2(11) . . ?
C3_1 C2_1 C1_1 123.0(7) . . ?
C2_1 C3_1 C4_1 123.8(7) . . ?
O2_1 C4_1 C5_1 122.4(9) . . ?
O2_1 C4_1 C3_1 123.0(9) . . ?
C5_1 C4_1 C3_1 114.6(11) . . ?
C6_1 C5_1 C10_1 120.0 . . ?
C6_1 C5_1 C4_1 122.4(7) . . ?
C10_1 C5_1 C4_1 117.6(7) . . ?
C7_1 C6_1 C5_1 120.0 . . ?
C7_1 C6_1 C1_1 118.9(7) . . ?
C5_1 C6_1 C1_1 121.1(7) . . ?
C8_1 C7_1 C6_1 120.0 . . ?
C7_1 C8_1 C9_1 120.0 . . ?
C8_1 C9_1 C10_1 120.0 . . ?
C9_1 C10_1 C5_1 120.0 . . ?

loop_
_geom_bond_atom_site_label_1
_geom_bond_atom_site_label_2
_geom_bond_distance
_geom_bond_site_symmetry_2
_geom_bond_publ_flag
C1_2 C3_2 1.364(10) . ?
C1_2 C2_2 1.385(11) . ?
C1_2 C4_2 1.516(9) . ?
C2_2 O1_2 1.357(9) . ?
C2_2 C3_2 1.432(10) 2_656 ?
C4_2 C5_2 1.529(7) . ?
C5_2 C6_2 1.364(9) . ?
C5_2 C10_2 1.384(10) . ?
C6_2 C7_2 1.403(8) . ?
C7_2 C8_2 1.375(8) . ?
C7_2 O2_2 1.377(7) . ?
C8_2 C9_2 1.374(8) . ?
C8_2 C15_2 1.534(7) . ?
C9_2 C10_2 1.404(8) . ?
C10_2 O3_2 1.361(8) . ?
C11_2 O1_2 1.471(11) . ?
C11_2 C12_2 1.544(7) . ?
C11_2 C12A_2 1.560(10) . ?
C13_2 O2_2 1.411(7) . ?
C13_2 C14_2 1.446(9) . ?
C15_2 C16_2 1.532(7) . ?
C16_2 C17_2 1.372(8) . ?
C16_2 C21_2 1.387(7) . ?
C17_2 C18_2 1.405(7) . ?
C18_2 O4_2 1.374(7) . ?
C18_2 C19_2 1.386(7) . ?
C19_2 C20_2 1.364(7) . ?
C19_2 C26_2 1.534(5) . ?
C20_2 C21_2 1.388(6) . ?
C21_2 O5_2 1.385(6) . ?
C22_2 O3_2 1.370(9) . ?
C22_2 C23_2 1.543(11) . ?
C24_2 O4_2 1.373(8) . ?
C24_2 C25_2 1.520(10) . ?
C27_2 O5_2 1.410(6) . ?
C27_2 C28_2 1.487(8) . ?
C1_1 O1_1 1.231(9) . ?
C1_1 C2_1 1.521(9) . ?
C1_1 C6_1 1.525(9) . ?
C2_1 C3_1 1.317(10) . ?
C3_1 C4_1 1.518(9) . ?
C4_1 O2_1 1.232(9) . ?
C4_1 C5_1 1.516(9) . ?
C5_1 C6_1 1.3900 . ?
C5_1 C10_1 1.3900 . ?
C6_1 C7_1 1.3900 . ?
C7_1 C8_1 1.3900 . ?
C8_1 C9_1 1.3900 . ?
C9_1 C10_1 1.3900 . ?
C1_3 O1_3 1.431(10) . ?
